data_2242667
loop_
_publ_author_name
'Gomes, Ligia R.'
'de Souza, Marcus V. N.'
'Da Costa, Cristiane F.'
'Wardell, James L.'
'Low, John Nicolson'

_publ_section_title
;
 Crystal structures and Hirshfeld surfaces of four methoxybenzaldehyde
 oxime derivatives, 2-MeO-<i>X</i>C~6~H~3~C=NOH (<i>X</i> = H and 2-, 3-
 and 4-MeO): different conformations and hydrogen-bonding patterns
;
_journal_coeditor_code QM2129
_journal_issue 11
_journal_name_full 'Acta Crystallographica Section E'
_journal_page_first 1553
_journal_page_last 1560
_journal_paper_doi 10.1107/S2056989018014020
_journal_volume 74
_journal_year 2018
_chemical_formula_iupac 'C9 H11 N O3'
_chemical_formula_moiety 'C9 H11 N O3'
_chemical_formula_sum 'C9 H11 N O3'
_chemical_formula_weight 181.19
_chemical_name_systematic '2,3-Dimethoxy-benzaldehyde oxime'
_space_group_crystal_system orthorhombic
_space_group_IT_number 19
_space_group_name_Hall 'P 2ac 2ab'
_space_group_name_H-M_alt 'P 21 21 21'
_symmetry_space_group_name_Hall 'P 2ac 2ab'
_symmetry_space_group_name_H-M 'P 21 21 21'
_atom_sites_solution_hydrogens mixed
_audit_creation_method SHELXL-2017/1
_cell_angle_alpha 90
_cell_angle_beta 90
_cell_angle_gamma 90
_cell_formula_units_Z 4
_cell_length_a 4.6775(2)
_cell_length_b 13.0996(5)
_cell_length_c 14.1984(5)
_cell_measurement_reflns_used 2093
_cell_measurement_temperature 100(2)
_cell_measurement_theta_max 67.4600
_cell_measurement_theta_min 4.6110
_cell_volume 869.98(6)
_computing_cell_refinement
;
CrysAlis PRO (Rigaku OD, 2017)
;
_computing_data_collection
;
CrysAlis PRO (Rigaku OD, 2017)
;
_computing_data_reduction
;
CrysAlis PRO (Rigaku OD, 2017)
;
_computing_molecular_graphics
;
Mercury (Macrae <i>et al.</i>,  2006)
;
_computing_publication_material
;
OSCAIL (McArdle <i>et al.</i>,  2004),
SHELXL (Sheldrick, 2015b) and
PLATON (Spek, 2009)
;
_computing_structure_refinement
;
OSCAIL (McArdle <i>et al.</i>,  2004),
<i>ShelXle</i> (H\"ubschle <i>et al.</i>,  2011) and
SHELXL (Sheldrick, 2015b)
;
_computing_structure_solution
;
OSCAIL (McArdle <i>et al.</i>,  2004) and
SHELXT (Sheldrick, 2015a)
;
_diffrn_ambient_temperature 100(2)
_diffrn_detector 'hybrid pixel detector'
_diffrn_detector_area_resol_mean 10
_diffrn_measured_fraction_theta_full 1.000
_diffrn_measured_fraction_theta_max 1.000
_diffrn_measurement_device 'four-circle diffractometer'
_diffrn_measurement_device_type
;
Rigaku 007HF equipped with Varimax confocal mirrors and an
AFC11 goniometer and HyPix 6000 detector
;
_diffrn_measurement_method 'profile data from \w-scans'
_diffrn_measurement_specimen_support 'MiTeGen loops'
_diffrn_radiation_probe x-ray
_diffrn_radiation_type 'Cu K\a'
_diffrn_radiation_wavelength 1.54178
_diffrn_reflns_av_R_equivalents 0.0948
_diffrn_reflns_av_unetI/netI 0.0529
_diffrn_reflns_limit_h_max 5
_diffrn_reflns_limit_h_min -5
_diffrn_reflns_limit_k_max 15
_diffrn_reflns_limit_k_min -15
_diffrn_reflns_limit_l_max 16
_diffrn_reflns_limit_l_min -17
_diffrn_reflns_number 7835
_diffrn_reflns_theta_full 67.684
_diffrn_reflns_theta_max 68.243
_diffrn_reflns_theta_min 4.593
_diffrn_source 'Rotating anode'
_diffrn_source_current 30.0
_diffrn_source_power 1.2
_diffrn_source_voltage 40.0
_exptl_absorpt_coefficient_mu 0.874
_exptl_absorpt_correction_T_max 1.00000
_exptl_absorpt_correction_T_min 0.50685
_exptl_absorpt_correction_type multi-scan
_exptl_absorpt_process_details
;
(CrysAlis PRO; Rigaku OD, 2017)
;
_exptl_crystal_colour colourless
_exptl_crystal_density_diffrn 1.383
_exptl_crystal_description needle
_exptl_crystal_F_000 384
_exptl_crystal_size_max 0.300
_exptl_crystal_size_mid 0.050
_exptl_crystal_size_min 0.020
_refine_diff_density_max 0.351
_refine_diff_density_min -0.202
_refine_ls_abs_structure_details
;
Flack <i>x</i> determined using 474 quotients
[(<i>I</i>^+^)-(<i>I</i>^-^)]/[(<i>I</i>^+^)+(<i>I</i>^-^)]
(Parsons <i>et al.</i>, 2013)
;
_refine_ls_abs_structure_Flack 0.2(3)
_refine_ls_extinction_method none
_refine_ls_goodness_of_fit_ref 1.035
_refine_ls_hydrogen_treatment mixed
_refine_ls_matrix_type full
_refine_ls_number_parameters 124
_refine_ls_number_reflns 1596
_refine_ls_number_restraints 0
_refine_ls_restrained_S_all 1.035
_refine_ls_R_factor_all 0.0658
_refine_ls_R_factor_gt 0.0580
_refine_ls_shift/su_max 0.000
_refine_ls_shift/su_mean 0.000
_refine_ls_structure_factor_coef Fsqd
_refine_ls_weighting_details 'w=1/[\s^2^(Fo^2^)+(0.1064P)^2^] where P=(Fo^2^+2Fc^2^)/3'
_refine_ls_weighting_scheme calc
_refine_ls_wR_factor_gt 0.1453
_refine_ls_wR_factor_ref 0.1512
_reflns_number_gt 1371
_reflns_number_total 1596
_reflns_threshold_expression 'I > 2\s(I)'
_cod_data_source_file qm2129sup1.cif
_cod_data_source_block 2
_cod_database_code 2242667
_shelx_space_group_comment
;
The symmetry employed for this shelxl refinement is uniquely defined
by the following loop, which should always be used as a source of
symmetry information in preference to the above space-group names.
They are only intended as comments.
;
_shelx_estimated_absorpt_t_min 0.779
_shelx_estimated_absorpt_t_max 0.983

loop_
_space_group_symop_operation_xyz
'x, y, z'
'-x+1/2, -y, z+1/2'
'-x, y+1/2, -z+1/2'
'x+1/2, -y+1/2, -z'

loop_
_atom_site_type_symbol
_atom_site_label
_atom_site_fract_x
_atom_site_fract_y
_atom_site_fract_z
_atom_site_U_iso_or_equiv
_atom_site_adp_type
_atom_site_calc_flag
_atom_site_occupancy
O O13 -0.3161(6) 0.81289(19) 0.42174(19) 0.0376(7) Uani d 1
H H13 -0.382(10) 0.799(3) 0.485(3) 0.045(12) Uiso d 1
O O21 0.3629(5) 0.73710(18) 0.18056(18) 0.0331(6) Uani d 1
O O31 0.6683(6) 0.57595(18) 0.1198(2) 0.0370(7) Uani d 1
N N12 -0.1250(7) 0.7305(2) 0.4137(2) 0.0328(7) Uani d 1
C C1 0.1671(8) 0.6379(3) 0.3072(3) 0.0311(8) Uani d 1
C C2 0.3440(8) 0.6450(2) 0.2283(3) 0.0309(8) Uani d 1
C C3 0.5135(8) 0.5622(2) 0.1997(3) 0.0315(8) Uani d 1
C C4 0.5069(9) 0.4725(3) 0.2525(2) 0.0331(9) Uani d 1
H H4 0.620619 0.415756 0.234431 0.040 Uiso calc 1
C C5 0.3334(9) 0.4664(3) 0.3318(3) 0.0344(8) Uani d 1
H H5 0.332576 0.405472 0.368039 0.041 Uiso calc 1
C C6 0.1631(9) 0.5468(3) 0.3588(3) 0.0338(9) Uani d 1
H H6 0.042859 0.540487 0.412457 0.041 Uiso calc 1
C C11 -0.0229(8) 0.7232(2) 0.3309(3) 0.0332(8) Uani d 1
H H11 -0.069638 0.772807 0.284541 0.040 Uiso calc 1
C C21 0.2048(9) 0.7399(3) 0.0942(3) 0.0374(9) Uani d 1
H H21A 0.230310 0.806598 0.064099 0.056 Uiso calc 1
H H21B 0.001542 0.728827 0.107410 0.056 Uiso calc 1
H H21C 0.274481 0.686165 0.052004 0.056 Uiso calc 1
C C31 0.8511(10) 0.4933(3) 0.0919(3) 0.0390(10) Uani d 1
H H31A 0.952242 0.511808 0.033893 0.059 Uiso calc 1
H H31B 0.735578 0.432080 0.080781 0.059 Uiso calc 1
H H31C 0.990297 0.479650 0.141905 0.059 Uiso calc 1

loop_
_atom_site_aniso_label
_atom_site_aniso_U_11
_atom_site_aniso_U_22
_atom_site_aniso_U_33
_atom_site_aniso_U_12
_atom_site_aniso_U_13
_atom_site_aniso_U_23
O13 0.0411(16) 0.0292(13) 0.0423(16) 0.0088(12) 0.0053(13) 0.0027(11)
O21 0.0339(14) 0.0250(12) 0.0405(14) -0.0027(11) 0.0009(12) 0.0020(10)
O31 0.0340(14) 0.0291(12) 0.0478(15) 0.0042(11) 0.0072(13) -0.0015(11)
N12 0.0294(16) 0.0244(14) 0.0446(18) 0.0025(13) -0.0001(15) -0.0001(12)
C1 0.0277(18) 0.0277(17) 0.038(2) -0.0008(15) -0.0021(17) -0.0004(14)
C2 0.0297(17) 0.0244(17) 0.0387(19) -0.0018(15) -0.0012(17) 0.0017(14)
C3 0.0285(18) 0.0262(16) 0.040(2) 0.0016(15) 0.0002(16) -0.0029(15)
C4 0.0315(18) 0.0236(17) 0.044(2) 0.0017(16) -0.0025(17) -0.0036(14)
C5 0.036(2) 0.0286(17) 0.039(2) 0.0000(16) -0.0054(18) 0.0019(15)
C6 0.034(2) 0.0298(18) 0.038(2) 0.0001(17) -0.0004(17) 0.0019(15)
C11 0.0353(19) 0.0238(16) 0.040(2) 0.0010(17) 0.0001(18) 0.0007(15)
C21 0.040(2) 0.0324(18) 0.040(2) -0.0016(17) 0.0010(17) 0.0037(15)
C31 0.035(2) 0.0296(18) 0.052(2) 0.0034(16) 0.009(2) -0.0068(16)

loop_
_atom_type_symbol
_atom_type_description
_atom_type_scat_dispersion_real
_atom_type_scat_dispersion_imag
_atom_type_scat_source
C C 0.0181 0.0091 'International Tables Vol C Tables 4.2.6.8 and 6.1.1.4'
H H 0.0000 0.0000 'International Tables Vol C Tables 4.2.6.8 and 6.1.1.4'
N N 0.0311 0.0180 'International Tables Vol C Tables 4.2.6.8 and 6.1.1.4'
O O 0.0492 0.0322 'International Tables Vol C Tables 4.2.6.8 and 6.1.1.4'

loop_
_geom_angle_atom_site_label_1
_geom_angle_atom_site_label_2
_geom_angle_atom_site_label_3
_geom_angle
N12 O13 H13 97(3)
C2 O21 C21 114.1(3)
C3 O31 C31 116.6(3)
C11 N12 O13 111.8(3)
C2 C1 C6 119.0(3)
C2 C1 C11 119.5(3)
C6 C1 C11 121.4(3)
O21 C2 C1 119.2(3)
O21 C2 C3 119.7(3)
C1 C2 C3 121.0(3)
O31 C3 C4 125.0(3)
O31 C3 C2 116.1(3)
C4 C3 C2 118.9(3)
C5 C4 C3 119.8(3)
C5 C4 H4 120.1
C3 C4 H4 120.1
C6 C5 C4 121.4(3)
C6 C5 H5 119.3
C4 C5 H5 119.3
C5 C6 C1 119.9(4)
C5 C6 H6 120.1
C1 C6 H6 120.1
N12 C11 C1 119.7(3)
N12 C11 H11 120.1
C1 C11 H11 120.1
O21 C21 H21A 109.5
O21 C21 H21B 109.5
H21A C21 H21B 109.5
O21 C21 H21C 109.5
H21A C21 H21C 109.5
H21B C21 H21C 109.5
O31 C31 H31A 109.5
O31 C31 H31B 109.5
H31A C31 H31B 109.5
O31 C31 H31C 109.5
H31A C31 H31C 109.5
H31B C31 H31C 109.5

loop_
_geom_bond_atom_site_label_1
_geom_bond_atom_site_label_2
_geom_bond_distance
O13 N12 1.405(4)
O13 H13 0.97(4)
O21 C2 1.386(4)
O21 C21 1.432(4)
O31 C3 1.357(4)
O31 C31 1.435(4)
N12 C11 1.273(5)
C1 C2 1.396(5)
C1 C6 1.401(5)
C1 C11 1.467(5)
C2 C3 1.404(5)
C3 C4 1.394(5)
C4 C5 1.389(5)
C4 H4 0.9500
C5 C6 1.375(5)
C5 H5 0.9500
C6 H6 0.9500
C11 H11 0.9500
C21 H21A 0.9800
C21 H21B 0.9800
C21 H21C 0.9800
C31 H31A 0.9800
C31 H31B 0.9800
C31 H31C 0.9800

loop_
_geom_hbond_atom_site_label_D
_geom_hbond_atom_site_label_H
_geom_hbond_atom_site_label_A
_geom_hbond_site_symmetry_A
_geom_hbond_distance_DH
_geom_hbond_distance_HA
_geom_hbond_distance_DA
_geom_hbond_angle_DHA
_geom_hbond_publ_flag
O13 H13 N12 4_466 0.97(4) 1.87(5) 2.805(4) 161(4) yes
C4 H4 O21 3_645 0.95 2.63 3.284(4) 126 yes
C21 H21B O31 1_455 0.98 2.54 3.323(5) 136 yes
C31 H31B O13 3_545 0.98 2.51 3.448(5) 161 yes
C31 H31C Cg1 1_655 0.98 2.73 3.599(5) 148 yes

loop_
_geom_torsion_atom_site_label_1
_geom_torsion_atom_site_label_2
_geom_torsion_atom_site_label_3
_geom_torsion_atom_site_label_4
_geom_torsion
C21 O21 C2 C1 -103.3(4)
C21 O21 C2 C3 80.0(4)
C6 C1 C2 O21 -175.9(3)
C11 C1 C2 O21 7.9(5)
C6 C1 C2 C3 0.8(5)
C11 C1 C2 C3 -175.4(4)
C31 O31 C3 C4 -4.0(5)
C31 O31 C3 C2 177.6(4)
O21 C2 C3 O31 -6.0(5)
C1 C2 C3 O31 177.3(3)
O21 C2 C3 C4 175.5(3)
C1 C2 C3 C4 -1.2(5)
O31 C3 C4 C5 -178.1(4)
C2 C3 C4 C5 0.2(5)
C3 C4 C5 C6 1.1(6)
C4 C5 C6 C1 -1.4(6)
C2 C1 C6 C5 0.5(6)
C11 C1 C6 C5 176.6(3)
O13 N12 C11 C1 -176.2(3)
C2 C1 C11 N12 -161.0(3)
C6 C1 C11 N12 22.8(6)

_cod_database_fobs_code 2242667
